data_4345267
loop_
_publ_author_name
'Nathan, Sarah R.'
'Pino, Nicholas W.'
'Arduino, Daniela M.'
'Perocchi, Fabiana'
'MacMillan, Samantha N.'
'Wilson, Justin J.'

_publ_section_title
;
 Synthetic Methods for the Preparation of a Functional Analogue of Ru360,
 a Potent Inhibitor of Mitochondrial Calcium Uptake.
;
_journal_issue 6
_journal_name_full 'Inorganic chemistry'
_journal_page_first 3123
_journal_page_last 3126
_journal_paper_doi 10.1021/acs.inorgchem.6b03108
_journal_volume 56
_journal_year 2017
_chemical_formula_sum 'Cl10 K4 O Ru2'
_chemical_formula_weight 729.04
_space_group_crystal_system tetragonal
_space_group_IT_number 139
_space_group_name_Hall '-I 4 2'
_space_group_name_H-M_alt 'I 4/m m m'
_symmetry_space_group_name_Hall '-I 4 2'
_symmetry_space_group_name_H-M 'I 4/m m m'
_audit_creation_method SHELXL-2014/7
_cell_angle_alpha 90
_cell_angle_beta 90
_cell_angle_gamma 90
_cell_formula_units_Z 2
_cell_length_a 7.0951(13)
_cell_length_b 7.0951(13)
_cell_length_c 17.034(4)
_cell_measurement_reflns_used 945
_cell_measurement_temperature 223(2)
_cell_measurement_theta_max 31.04
_cell_measurement_theta_min 2.39
_cell_volume 857.5(3)
_computing_cell_refinement 'Bruker SAINT'
_computing_data_collection 'Bruker APEX2'
_computing_data_reduction 'Bruker SAINT'
_computing_molecular_graphics 'Bruker SHELXTL'
_computing_publication_material 'Bruker SHELXTL'
_computing_structure_refinement 'SHELXL-2014/7 (Sheldrick, 2014)'
_computing_structure_solution 'SHELXS-97 (Sheldrick 2008)'
_diffrn_ambient_temperature 223(2)
_diffrn_measured_fraction_theta_full 1.000
_diffrn_measured_fraction_theta_max 1.000
_diffrn_measurement_device_type 'Bruker APEX-II CCD'
_diffrn_measurement_method '\f and \w scans'
_diffrn_radiation_type MoK\a
_diffrn_radiation_wavelength 0.71073
_diffrn_reflns_av_R_equivalents 0.0371
_diffrn_reflns_av_unetI/netI 0.0245
_diffrn_reflns_Laue_measured_fraction_full 1.000
_diffrn_reflns_Laue_measured_fraction_max 1.000
_diffrn_reflns_limit_h_max 8
_diffrn_reflns_limit_h_min -10
_diffrn_reflns_limit_k_max 7
_diffrn_reflns_limit_k_min -10
_diffrn_reflns_limit_l_max 24
_diffrn_reflns_limit_l_min -22
_diffrn_reflns_number 2950
_diffrn_reflns_point_group_measured_fraction_full 1.000
_diffrn_reflns_point_group_measured_fraction_max 1.000
_diffrn_reflns_theta_full 25.242
_diffrn_reflns_theta_max 31.401
_diffrn_reflns_theta_min 2.391
_exptl_absorpt_coefficient_mu 4.266
_exptl_absorpt_correction_T_max 0.7462
_exptl_absorpt_correction_T_min 0.6350
_exptl_absorpt_correction_type multi-scan
_exptl_absorpt_process_details 'SADABS 2014/5'
_exptl_crystal_colour orange
_exptl_crystal_density_diffrn 2.824
_exptl_crystal_description Plate
_exptl_crystal_F_000 684
_exptl_crystal_size_max 0.100
_exptl_crystal_size_mid 0.090
_exptl_crystal_size_min 0.020
_refine_diff_density_max 1.124
_refine_diff_density_min -0.933
_refine_diff_density_rms 0.127
_refine_ls_extinction_method none
_refine_ls_goodness_of_fit_ref 1.124
_refine_ls_hydrogen_treatment undef
_refine_ls_matrix_type full
_refine_ls_number_parameters 20
_refine_ls_number_reflns 462
_refine_ls_number_restraints 0
_refine_ls_restrained_S_all 1.124
_refine_ls_R_factor_all 0.0269
_refine_ls_R_factor_gt 0.0228
_refine_ls_shift/su_max 0.001
_refine_ls_shift/su_mean 0.000
_refine_ls_structure_factor_coef Fsqd
_refine_ls_weighting_details 'w=1/[\s^2^(Fo^2^)+(0.0254P)^2^+0.2336P] where P=(Fo^2^+2Fc^2^)/3'
_refine_ls_weighting_scheme calc
_refine_ls_wR_factor_gt 0.0527
_refine_ls_wR_factor_ref 0.0547
_reflns_Friedel_coverage 0.000
_reflns_number_gt 408
_reflns_number_total 462
_reflns_threshold_expression 'I > 2\s(I)'
_cod_data_source_file ic6b03108_si_002.cif
_cod_data_source_block K4[Ru2OCl10]
_cod_depositor_comments 'Adding full bibliography for 4345265--4345267.cif.'
_cod_original_cell_volume 857.5(4)
_cod_database_code 4345267
_shelx_shelxl_version_number 2014/7
_shelx_space_group_comment
; 
The symmetry employed for this shelxl refinement is uniquely defined 
by the following loop, which should always be used as a source of 
symmetry information in preference to the above space-group names. 
They are only intended as comments. 
;
_shelx_estimated_absorpt_t_min 0.675
_shelx_estimated_absorpt_t_max 0.920

loop_
_space_group_symop_operation_xyz
'x, y, z'
'-x, -y, z'
'-y, x, z'
'y, -x, z'
'-x, y, -z'
'x, -y, -z'
'y, x, -z'
'-y, -x, -z'
'x+1/2, y+1/2, z+1/2'
'-x+1/2, -y+1/2, z+1/2'
'-y+1/2, x+1/2, z+1/2'
'y+1/2, -x+1/2, z+1/2'
'-x+1/2, y+1/2, -z+1/2'
'x+1/2, -y+1/2, -z+1/2'
'y+1/2, x+1/2, -z+1/2'
'-y+1/2, -x+1/2, -z+1/2'
'-x, -y, -z'
'x, y, -z'
'y, -x, -z'
'-y, x, -z'
'x, -y, z'
'-x, y, z'
'-y, -x, z'
'y, x, z'
'-x+1/2, -y+1/2, -z+1/2'
'x+1/2, y+1/2, -z+1/2'
'y+1/2, -x+1/2, -z+1/2'
'-y+1/2, x+1/2, -z+1/2'
'x+1/2, -y+1/2, z+1/2'
'-x+1/2, y+1/2, z+1/2'
'-y+1/2, -x+1/2, z+1/2'
'y+1/2, x+1/2, z+1/2'

loop_
_atom_site_label
_atom_site_type_symbol
_atom_site_fract_x
_atom_site_fract_y
_atom_site_fract_z
_atom_site_U_iso_or_equiv
_atom_site_adp_type
_atom_site_occupancy
_atom_site_site_symmetry_order
_atom_site_calc_flag
_atom_site_refinement_flags_posn
_atom_site_refinement_flags_adp
_atom_site_refinement_flags_occupancy
Ru1 Ru 0.0000 0.0000 0.60606(2) 0.01231(13) Uani 1 8 d S T P
Cl2 Cl 0.23562(7) 0.23562(7) 0.61304(4) 0.01945(17) Uani 1 2 d S T P
Cl1 Cl 0.0000 0.0000 0.74217(9) 0.0255(3) Uani 1 8 d S T P
O1 O 0.0000 0.0000 0.5000 0.0118(10) Uani 1 16 d S T P
K1 K 0.0000 0.5000 0.5000 0.0239(3) Uani 1 8 d S T P
K2 K 0.0000 0.5000 0.7500 0.0347(4) Uani 1 8 d S T P

loop_
_atom_site_aniso_label
_atom_site_aniso_U_11
_atom_site_aniso_U_22
_atom_site_aniso_U_33
_atom_site_aniso_U_23
_atom_site_aniso_U_13
_atom_site_aniso_U_12
Ru1 0.01279(15) 0.01279(15) 0.0114(2) 0.000 0.000 0.000
Cl2 0.0176(2) 0.0176(2) 0.0231(4) -0.00164(17) -0.00164(17) -0.0041(2)
Cl1 0.0325(5) 0.0325(5) 0.0115(6) 0.000 0.000 0.000
O1 0.0102(14) 0.0102(14) 0.015(3) 0.000 0.000 0.000
K1 0.0318(7) 0.0187(6) 0.0212(6) 0.000 0.000 0.000
K2 0.0380(5) 0.0380(5) 0.0280(8) 0.000 0.000 0.000

loop_
_atom_type_symbol
_atom_type_description
_atom_type_scat_dispersion_real
_atom_type_scat_dispersion_imag
_atom_type_scat_source
O O 0.0106 0.0060 'International Tables Vol C Tables 4.2.6.8 and 6.1.1.4'
Cl Cl 0.1484 0.1585 'International Tables Vol C Tables 4.2.6.8 and 6.1.1.4'
K K 0.2009 0.2494 'International Tables Vol C Tables 4.2.6.8 and 6.1.1.4'
Ru Ru -1.2594 0.8363 'International Tables Vol C Tables 4.2.6.8 and 6.1.1.4'

loop_
_geom_angle_atom_site_label_1
_geom_angle_atom_site_label_2
_geom_angle_atom_site_label_3
_geom_angle
_geom_angle_site_symmetry_1
_geom_angle_site_symmetry_3
O1 Ru1 Cl1 180.0 . .
O1 Ru1 Cl2 92.88(2) . 2
Cl1 Ru1 Cl2 87.12(2) . 2
O1 Ru1 Cl2 92.88(2) . 4
Cl1 Ru1 Cl2 87.12(2) . 4
Cl2 Ru1 Cl2 89.855(2) 2 4
O1 Ru1 Cl2 92.88(2) . 3
Cl1 Ru1 Cl2 87.12(2) . 3
Cl2 Ru1 Cl2 89.855(2) 2 3
Cl2 Ru1 Cl2 174.24(4) 4 3
O1 Ru1 Cl2 92.88(2) . .
Cl1 Ru1 Cl2 87.12(2) . .
Cl2 Ru1 Cl2 174.24(4) 2 .
Cl2 Ru1 Cl2 89.855(2) 4 .
Cl2 Ru1 Cl2 89.855(2) 3 .
O1 Ru1 K1 63.013(9) . 3
Cl1 Ru1 K1 116.987(9) . 3
Cl2 Ru1 K1 52.662(12) 2 3
Cl2 Ru1 K1 130.701(13) 4 3
Cl2 Ru1 K1 52.662(12) 3 3
Cl2 Ru1 K1 130.700(12) . 3
O1 Ru1 K1 63.013(9) . 1_545
Cl1 Ru1 K1 116.987(9) . 1_545
Cl2 Ru1 K1 52.662(12) 2 1_545
Cl2 Ru1 K1 52.662(12) 4 1_545
Cl2 Ru1 K1 130.701(13) 3 1_545
Cl2 Ru1 K1 130.700(12) . 1_545
K1 Ru1 K1 78.116(7) 3 1_545
O1 Ru1 K1 63.013(8) . 3_655
Cl1 Ru1 K1 116.987(8) . 3_655
Cl2 Ru1 K1 130.701(13) 2 3_655
Cl2 Ru1 K1 52.662(12) 4 3_655
Cl2 Ru1 K1 130.701(13) 3 3_655
Cl2 Ru1 K1 52.661(12) . 3_655
K1 Ru1 K1 126.025(17) 3 3_655
K1 Ru1 K1 78.116(7) 1_545 3_655
O1 Ru1 K1 63.013(8) . .
Cl1 Ru1 K1 116.987(8) . .
Cl2 Ru1 K1 130.701(13) 2 .
Cl2 Ru1 K1 130.701(13) 4 .
Cl2 Ru1 K1 52.662(12) 3 .
Cl2 Ru1 K1 52.661(12) . .
K1 Ru1 K1 78.116(7) 3 .
K1 Ru1 K1 126.025(17) 1_545 .
K1 Ru1 K1 78.116(7) 3_655 .
Ru1 Cl2 K1 90.858(17) . 3_655
Ru1 Cl2 K1 90.858(17) . .
K1 Cl2 K1 104.83(3) 3_655 .
Ru1 Cl2 K2 94.370(18) . 25_556
K1 Cl2 K2 80.341(16) 3_655 25_556
K1 Cl2 K2 172.61(2) . 25_556
Ru1 Cl2 K2 94.370(18) . .
K1 Cl2 K2 172.61(2) 3_655 .
K1 Cl2 K2 80.341(16) . .
K2 Cl2 K2 94.04(2) 25_556 .
Ru1 Cl1 K2 92.15(2) . 25_556
Ru1 Cl1 K2 92.15(2) . .
K2 Cl1 K2 89.919(2) 25_556 .
Ru1 Cl1 K2 92.15(2) . 1_545
K2 Cl1 K2 89.919(2) 25_556 1_545
K2 Cl1 K2 175.69(5) . 1_545
Ru1 Cl1 K2 92.15(2) . 25_456
K2 Cl1 K2 175.69(5) 25_556 25_456
K2 Cl1 K2 89.919(2) . 25_456
K2 Cl1 K2 89.919(2) 1_545 25_456
Ru1 O1 Ru1 180.0 17_556 .
Cl2 K1 Cl2 107.32(3) . 20_556
Cl2 K1 Cl2 72.68(3) . 4_565
Cl2 K1 Cl2 180.0 20_556 4_565
Cl2 K1 Cl2 74.93(3) . 18_556
Cl2 K1 Cl2 63.75(2) 20_556 18_556
Cl2 K1 Cl2 116.25(2) 4_565 18_556
Cl2 K1 Cl2 105.07(3) . 2_565
Cl2 K1 Cl2 116.25(2) 20_556 2_565
Cl2 K1 Cl2 63.75(2) 4_565 2_565
Cl2 K1 Cl2 180.00(2) 18_556 2_565
Cl2 K1 Cl2 116.25(2) . 19_566
Cl2 K1 Cl2 105.07(3) 20_556 19_566
Cl2 K1 Cl2 74.93(3) 4_565 19_566
Cl2 K1 Cl2 72.68(3) 18_556 19_566
Cl2 K1 Cl2 107.32(3) 2_565 19_566
Cl2 K1 Cl2 63.75(2) . 3
Cl2 K1 Cl2 74.93(3) 20_556 3
Cl2 K1 Cl2 105.07(3) 4_565 3
Cl2 K1 Cl2 107.32(3) 18_556 3
Cl2 K1 Cl2 72.68(3) 2_565 3
Cl2 K1 Cl2 180.0 19_566 3
Cl2 K1 Cl2 180.0 . 17_566
Cl2 K1 Cl2 72.68(3) 20_556 17_566
Cl2 K1 Cl2 107.32(3) 4_565 17_566
Cl2 K1 Cl2 105.07(3) 18_556 17_566
Cl2 K1 Cl2 74.93(3) 2_565 17_566
Cl2 K1 Cl2 63.75(2) 19_566 17_566
Cl2 K1 Cl2 116.25(2) 3 17_566
Cl2 K1 Ru1 75.403(17) . 17_556
Cl2 K1 Ru1 36.480(13) 20_556 17_556
Cl2 K1 Ru1 143.520(13) 4_565 17_556
Cl2 K1 Ru1 36.480(13) 18_556 17_556
Cl2 K1 Ru1 143.520(13) 2_565 17_556
Cl2 K1 Ru1 104.597(17) 19_566 17_556
Cl2 K1 Ru1 75.403(17) 3 17_556
Cl2 K1 Ru1 104.597(17) 17_566 17_556
Cl2 K1 Ru1 104.597(17) . 1_565
Cl2 K1 Ru1 143.520(13) 20_556 1_565
Cl2 K1 Ru1 36.480(13) 4_565 1_565
Cl2 K1 Ru1 143.520(13) 18_556 1_565
Cl2 K1 Ru1 36.480(13) 2_565 1_565
Cl2 K1 Ru1 75.403(17) 19_566 1_565
Cl2 K1 Ru1 104.597(17) 3 1_565
Cl2 K1 Ru1 75.403(17) 17_566 1_565
Ru1 K1 Ru1 180.000(11) 17_556 1_565
Cl2 K1 Ru1 36.480(13) . .
Cl2 K1 Ru1 75.403(17) 20_556 .
Cl2 K1 Ru1 104.597(17) 4_565 .
Cl2 K1 Ru1 75.403(17) 18_556 .
Cl2 K1 Ru1 104.597(17) 2_565 .
Cl2 K1 Ru1 143.520(13) 19_566 .
Cl2 K1 Ru1 36.480(12) 3 .
Cl2 K1 Ru1 143.520(13) 17_566 .
Ru1 K1 Ru1 53.975(17) 17_556 .
Ru1 K1 Ru1 126.025(17) 1_565 .
Cl2 K1 Ru1 143.520(13) . 17_566
Cl2 K1 Ru1 104.597(17) 20_556 17_566
Cl2 K1 Ru1 75.403(17) 4_565 17_566
Cl2 K1 Ru1 104.597(17) 18_556 17_566
Cl2 K1 Ru1 75.403(17) 2_565 17_566
Cl2 K1 Ru1 36.480(13) 19_566 17_566
Cl2 K1 Ru1 143.520(13) 3 17_566
Cl2 K1 Ru1 36.480(13) 17_566 17_566
Ru1 K1 Ru1 126.025(16) 17_556 17_566
Ru1 K1 Ru1 53.975(17) 1_565 17_566
Ru1 K1 Ru1 180.0 . 17_566
Cl2 K2 Cl2 175.18(2) 28_556 3
Cl2 K2 Cl2 58.36(2) 28_556 25_556
Cl2 K2 Cl2 117.580(14) 3 25_556
Cl2 K2 Cl2 66.33(2) 28_556 26_456
Cl2 K2 Cl2 117.580(14) 3 26_456
Cl2 K2 Cl2 94.25(2) 25_556 26_456
Cl2 K2 Cl2 117.580(14) 28_556 2_565
Cl2 K2 Cl2 66.33(2) 3 2_565
Cl2 K2 Cl2 175.18(2) 25_556 2_565
Cl2 K2 Cl2 85.96(2) 26_456 2_565
Cl2 K2 Cl2 85.96(2) 28_556 4_565
Cl2 K2 Cl2 94.25(2) 3 4_565
Cl2 K2 Cl2 117.580(14) 25_556 4_565
Cl2 K2 Cl2 117.580(14) 26_456 4_565
Cl2 K2 Cl2 58.36(2) 2_565 4_565
Cl2 K2 Cl2 94.25(2) 28_556 27_456
Cl2 K2 Cl2 85.96(2) 3 27_456
Cl2 K2 Cl2 66.33(2) 25_556 27_456
Cl2 K2 Cl2 58.36(2) 26_456 27_456
Cl2 K2 Cl2 117.580(14) 2_565 27_456
Cl2 K2 Cl2 175.18(2) 4_565 27_456
Cl2 K2 Cl2 117.580(14) 28_556 .
Cl2 K2 Cl2 58.36(2) 3 .
Cl2 K2 Cl2 85.96(2) 25_556 .
Cl2 K2 Cl2 175.18(2) 26_456 .
Cl2 K2 Cl2 94.24(2) 2_565 .
Cl2 K2 Cl2 66.33(2) 4_565 .
Cl2 K2 Cl2 117.580(14) 27_456 .
Cl2 K2 Cl1 120.85(2) 28_556 .
Cl2 K2 Cl1 55.09(2) 3 .
Cl2 K2 Cl1 62.51(2) 25_556 .
Cl2 K2 Cl1 120.85(2) 26_456 .
Cl2 K2 Cl1 121.41(2) 2_565 .
Cl2 K2 Cl1 121.41(2) 4_565 .
Cl2 K2 Cl1 62.51(2) 27_456 .
Cl2 K2 Cl1 55.09(2) . .
Cl2 K2 Cl1 55.09(2) 28_556 25_556
Cl2 K2 Cl1 120.85(2) 3 25_556
Cl2 K2 Cl1 55.09(2) 25_556 25_556
Cl2 K2 Cl1 121.41(2) 26_456 25_556
Cl2 K2 Cl1 120.85(2) 2_565 25_556
Cl2 K2 Cl1 62.51(2) 4_565 25_556
Cl2 K2 Cl1 121.41(2) 27_456 25_556
Cl2 K2 Cl1 62.51(2) . 25_556
Cl1 K2 Cl1 90.081(2) . 25_556
Cl2 K2 Cl1 121.41(2) 28_556 25_456
Cl2 K2 Cl1 62.51(2) 3 25_456
Cl2 K2 Cl1 121.41(2) 25_556 25_456
Cl2 K2 Cl1 55.09(2) 26_456 25_456
Cl2 K2 Cl1 62.51(2) 2_565 25_456
Cl2 K2 Cl1 120.85(2) 4_565 25_456
Cl2 K2 Cl1 55.09(2) 27_456 25_456
Cl2 K2 Cl1 120.85(2) . 25_456
Cl1 K2 Cl1 90.081(2) . 25_456
Cl1 K2 Cl1 175.69(5) 25_556 25_456
Cl2 K2 Cl1 62.51(2) 28_556 1_565
Cl2 K2 Cl1 121.41(2) 3 1_565
Cl2 K2 Cl1 120.85(2) 25_556 1_565
Cl2 K2 Cl1 62.51(2) 26_456 1_565
Cl2 K2 Cl1 55.09(2) 2_565 1_565
Cl2 K2 Cl1 55.09(2) 4_565 1_565
Cl2 K2 Cl1 120.85(2) 27_456 1_565
Cl2 K2 Cl1 121.41(2) . 1_565
Cl1 K2 Cl1 175.69(5) . 1_565
Cl1 K2 Cl1 90.081(2) 25_556 1_565
Cl1 K2 Cl1 90.081(2) 25_456 1_565

loop_
_geom_bond_atom_site_label_1
_geom_bond_atom_site_label_2
_geom_bond_distance
_geom_bond_site_symmetry_2
Ru1 O1 1.8066(6) .
Ru1 Cl1 2.3185(16) .
Ru1 Cl2 2.3672(8) 2
Ru1 Cl2 2.3672(8) 4
Ru1 Cl2 2.3672(8) 3
Ru1 Cl2 2.3672(8) .
Ru1 K1 3.9811(6) 3
Ru1 K1 3.9811(6) 1_545
Ru1 K1 3.9811(6) 3_655
Ru1 K1 3.9811(6) .
Cl2 K1 3.1656(6) 3_655
Cl2 K1 3.1656(6) .
Cl2 K2 3.4288(7) 25_556
Cl2 K2 3.4288(7) .
Cl1 K2 3.5501(6) 25_556
Cl1 K2 3.5501(6) .
Cl1 K2 3.5501(6) 1_545
Cl1 K2 3.5501(6) 25_456
O1 Ru1 1.8066(6) 17_556
K1 Cl2 3.1656(6) 20_556
K1 Cl2 3.1656(6) 4_565
K1 Cl2 3.1656(6) 18_556
K1 Cl2 3.1656(6) 2_565
K1 Cl2 3.1656(6) 19_566
K1 Cl2 3.1656(6) 3
K1 Cl2 3.1656(6) 17_566
K1 Ru1 3.9811(6) 17_556
K1 Ru1 3.9811(6) 1_565
K1 Ru1 3.9811(6) 17_566
K2 Cl2 3.4288(7) 28_556
K2 Cl2 3.4288(7) 3
K2 Cl2 3.4288(7) 25_556
K2 Cl2 3.4288(7) 26_456
K2 Cl2 3.4288(7) 2_565
K2 Cl2 3.4288(7) 4_565
K2 Cl2 3.4288(7) 27_456
K2 Cl1 3.5501(6) 25_556
K2 Cl1 3.5501(6) 25_456
K2 Cl1 3.5501(6) 1_565
